data_4311789
loop_
_publ_author_name
'Neil D. Draper'
'Raymond J. Batchelor'
'Pedro M. Aguiar'
'Scott Kroeker'
'Daniel B. Leznoff'

_publ_contact_author_address
; 
Chemistry Department
Simon Fraser University
8888 University Drive
Burnaby, BC
Canada, V5A 1S6
;
_publ_contact_author_email dleznoff@sfu.ca
_publ_contact_author_fax 604-291-3765
_publ_contact_author_name 'D. B. Leznoff'
_publ_contact_author_phone 604-291-4887
_publ_section_title
;
 Factors Affecting the Solid-State Structure and Dimensionality of Mercury
 Cyanide/Chloride Double Salts, and NMR Characterization of Coordination
 Geometries
;
_journal_name_full 'Inorganic Chemistry'
_journal_page_first 6557
_journal_page_last 6567
_journal_paper_doi 10.1021/ic049792e
_journal_volume 43
_journal_year 2004
_chemical_compound_source
;
?
;
_chemical_formula_moiety ' C10 H40 Cl6 Co2 Hg5 N22 O2 '
_chemical_formula_sum 'C10 H40 Cl6 Co2 Hg5 N22 O2'
_chemical_formula_weight 1834.10
_chemical_name_systematic
; 
? 
;
_space_group_IT_number 12
_symmetry_cell_setting monoclinic
_symmetry_space_group_name_Hall '-I 2y'
_symmetry_space_group_name_H-M 'I 1 2/m 1'
_atom_sites_solution_hydrogens geom
_atom_sites_solution_primary direct
_cell_angle_alpha 90
_cell_angle_beta 97.088(6)
_cell_angle_gamma 90
_cell_formula_units_Z 2
_cell_length_a 8.5648(9)
_cell_length_b 12.8938(13)
_cell_length_c 19.0120(15)
_cell_measurement_reflns_used 40
_cell_measurement_temperature 293
_cell_measurement_theta_max 18
_cell_measurement_theta_min 17
_cell_volume 2083.5(3)
_diffrn_ambient_temperature 293
_diffrn_measured_fraction_theta_full 1.000
_diffrn_measured_fraction_theta_max 1.000
_diffrn_measurement_device_type
; 
Enraf-Nonius CAD4 
;
_diffrn_measurement_method \w/2\q
_diffrn_radiation_monochromator graphite
_diffrn_radiation_type 'Mo K\a'
_diffrn_radiation_wavelength 0.70930
_diffrn_reflns_av_R_equivalents 0.00
_diffrn_reflns_limit_h_max 10
_diffrn_reflns_limit_h_min -10
_diffrn_reflns_limit_k_max 15
_diffrn_reflns_limit_k_min 0
_diffrn_reflns_limit_l_max 23
_diffrn_reflns_limit_l_min 0
_diffrn_reflns_number 2055
_diffrn_reflns_theta_full 25.497
_diffrn_reflns_theta_max 25.497
_diffrn_reflns_theta_min 2.155
_diffrn_standards_decay_% 5.11
_diffrn_standards_interval_count 14
_diffrn_standards_interval_time 150
_diffrn_standards_number 2
_exptl_absorpt_coefficient_mu 19.56
_exptl_absorpt_correction_T_max 0.0406
_exptl_absorpt_correction_T_min 0.0106
_exptl_absorpt_correction_type psi-scan
_exptl_absorpt_process_details
; 
 Azimutal absorption correction (North et al, 1968) 
;
_exptl_crystal_colour ' orange '
_exptl_crystal_density_diffrn 2.924
_exptl_crystal_description ' platelet '
_exptl_crystal_F_000 1651
_exptl_crystal_size_max 0.31
_exptl_crystal_size_mid 0.23
_exptl_crystal_size_min 0.05
_refine_diff_density_max 1.30
_refine_diff_density_min -1.13
_refine_ls_extinction_coef 16.3(17)
_refine_ls_extinction_method 'Larson 1970 Crystallographic Computing eq 22'
_refine_ls_goodness_of_fit_ref 1.2122
_refine_ls_hydrogen_treatment mixed
_refine_ls_matrix_type full
_refine_ls_number_parameters 126
_refine_ls_number_reflns 1348
_refine_ls_number_restraints 6
_refine_ls_R_factor_all 0.0632
_refine_ls_R_factor_gt 0.0318
_refine_ls_shift/su_max 0.001012
_refine_ls_structure_factor_coef F
_refine_ls_weighting_details
;
 p=P(6)*max(Fo^2^,0) + (1-P(6))Fc^2^ 
 Method = SHELXL 97 (Sheldrick, 1997) 
 W = 1. / [Sigma^2^(F*)+(P(1)p)^2^+P(2)p+P(4)+P(5)Sin(theta) ] 
 P(i) are: 
 0.280E-01 0.00 0.00 0.00 0.00 1.00 
;
_refine_ls_weighting_scheme calc
_refine_ls_wR_factor_all 0.0465
_refine_ls_wR_factor_gt 0.0430
_refine_ls_wR_factor_ref 0.0430
_reflns_limit_h_max 10
_reflns_limit_h_min -10
_reflns_limit_k_max 15
_reflns_limit_k_min 0
_reflns_limit_l_max 23
_reflns_limit_l_min 0
_reflns_number_gt 1348
_reflns_number_total 2049
_reflns_threshold_expression I>2.50u(I)
_cod_data_source_file ic049792esi20040216_065452_1.cif
_cod_data_source_block '[Co(NH3)6]2[Hg(CN)2]5Cl6(H2O)2'
_cod_depositor_comments
;
The following automatic conversions were performed:
'_symmetry_cell_setting' value 'Monoclinic' changed to 'monoclinic'
according to '/home/saulius/struct/CIF-dictionaries/cif_core.dic'
dictionary named 'cif_core.dic' version 2.4.1 from 2010-06-29.

Automatic conversion script
Id: cif_fix_enum 1527 2010-12-29 10:47:43Z saulius 
;
_cod_original_sg_symbol_H-M 'I 1 2/m 1 '
_cod_original_formula_sum ' C10 H40 Cl6 Co2 Hg5 N22 O2 '
_cod_database_code 4311789

loop_
_symmetry_equiv_pos_as_xyz
x,y,z
-x,-y,-z
x+1/2,y+1/2,z+1/2
-x+1/2,-y+1/2,-z+1/2
-x,y,-z
x,-y,z
-x+1/2,y+1/2,-z+1/2
x+1/2,-y+1/2,z+1/2

loop_
_atom_site_label
_atom_site_type_symbol
_atom_site_fract_x
_atom_site_fract_y
_atom_site_fract_z
_atom_site_U_iso_or_equiv
_atom_site_occupancy
_atom_site_adp_type
_atom_site_refinement_flags_posn
_atom_site_refinement_flags_adp
_atom_site_refinement_flags_occupancy
_atom_site_refinement_disorder_assembly
_atom_site_refinement_disorder_group
_atom_site_attached_hydrogens
Hg1 Hg 1.0000 -0.34570(4) 0.0000 0.0446 1.0000 Uani S T . . . .
Hg2 Hg 1.5000 0.0000 0.0000 0.0516 1.0000 Uani S T . . . .
Hg3 Hg 1.5000 -0.31467(5) 0.0000 0.0471 1.0000 Uani S T . . . .
Co1 Co 1.0628(2) 0.0000 0.18983(10) 0.0332 1.0000 Uani S T . . . .
Cl1 Cl 1.2283(3) -0.15820(18) -0.00522(16) 0.0473 1.0000 Uani . . . . . .
Cl2 Cl 0.7291(5) -0.5000 0.0094(2) 0.0519 1.0000 Uani S T . . . .
O1 O 0.7473(15) 0.000000(7) 0.3146(7) 0.0723 1.0000 Uani S T . . . .
N1 N 1.0852(13) -0.3447(8) 0.1666(7) 0.0626 1.0000 Uani . . . . . .
N2 N 1.4492(18) 0.0000 -0.1669(10) 0.0661 1.0000 Uani S T . . . .
N3 N 1.5076(15) -0.2838(9) 0.1647(6) 0.0749 1.0000 Uani . . . . . .
N4 N 1.2235(10) -0.1092(6) 0.1864(5) 0.0467 1.0000 Uani . . . . . .
N5 N 0.8978(10) 0.1099(7) 0.1925(5) 0.0469 1.0000 Uani . . . . . .
N6 N 1.0266(15) 0.000000(7) 0.0890(6) 0.0427 1.0000 Uani S T . . . .
N7 N 1.0991(15) 0.000000(7) 0.2942(6) 0.0413 1.0000 Uani S T . . . .
C1 C 1.0522(14) -0.3457(8) 0.1068(6) 0.0455 1.0000 Uani . . . . . .
C2 C 1.468(2) 0.0000 -0.1076(9) 0.0473 1.0000 Uani S T . . . .
C3 C 1.5079(14) -0.2987(8) 0.1067(6) 0.0465 1.0000 Uani . . . . . .
H1 H 0.6349(15) 0.000000(7) 0.2872(7) 0.04(3) 1.0000 Uiso . . . . . .
H2 H 0.7362(15) 0.094090(7) 0.3241(7) 0.04(3) 0.5000 Uiso . . . . . .
H41 H 1.2319(10) -0.1258(6) 0.1394(5) 0.28(4) 0.5000 Uiso . . . . . .
H42 H 1.3200(10) -0.0853(6) 0.2081(5) 0.28(4) 0.5000 Uiso . . . . . .
H43 H 1.1942(10) -0.1679(6) 0.2100(5) 0.28(4) 0.5000 Uiso . . . . . .
H44 H 1.2658(10) -0.1266(6) 0.2323(5) 0.28(4) 0.5000 Uiso . . . . . .
H45 H 1.3030(10) -0.0849(6) 0.1615(5) 0.28(4) 0.5000 Uiso . . . . . .
H46 H 1.1773(10) -0.1675(6) 0.1637(5) 0.28(4) 0.5000 Uiso . . . . . .
H51 H 0.8561(10) 0.1270(7) 0.1465(5) 0.28(4) 0.5000 Uiso . . . . . .
H52 H 0.9427(10) 0.1686(7) 0.2152(5) 0.28(4) 0.5000 Uiso . . . . . .
H53 H 0.8181(10) 0.0852(7) 0.2171(5) 0.28(4) 0.5000 Uiso . . . . . .
H54 H 0.8888(10) 0.1270(7) 0.2394(5) 0.28(4) 0.5000 Uiso . . . . . .
H55 H 0.9263(10) 0.1686(7) 0.1686(5) 0.28(4) 0.5000 Uiso . . . . . .
H56 H 0.8018(10) 0.0852(7) 0.1708(5) 0.28(4) 0.5000 Uiso . . . . . .
H61 H 0.9214(15) 0.000000(7) 0.0731(6) 0.28(4) 1.0000 Uiso . . . . . .
H62 H 1.0744(15) -0.058894(7) 0.0712(6) 0.28(4) 1.0000 Uiso . . . . . .
H63 H 1.0744(15) 0.058894(7) 0.0712(6) 0.28(4) 1.0000 Uiso . . . . . .
H71 H 1.0055(15) 0.000000(7) 0.3127(6) 0.28(4) 1.0000 Uiso . . . . . .
H72 H 1.1581(15) -0.058894(7) 0.3099(6) 0.28(4) 1.0000 Uiso . . . . . .
H73 H 1.1581(15) 0.058894(7) 0.3099(6) 0.28(4) 1.0000 Uiso . . . . . .

loop_
_atom_site_aniso_label
_atom_site_aniso_U_11
_atom_site_aniso_U_22
_atom_site_aniso_U_33
_atom_site_aniso_U_23
_atom_site_aniso_U_13
_atom_site_aniso_U_12
Hg1 0.0516(4) 0.0468(4) 0.0339(4) 0.0000 -0.0003(3) 0.0000
Hg2 0.0506(5) 0.0551(6) 0.0491(6) 0.0000 0.0066(4) 0.0000
Hg3 0.0504(4) 0.0503(4) 0.0408(4) 0.0000 0.0063(3) 0.0000
Co1 0.0383(10) 0.0342(9) 0.0269(10) 0.0000 0.0026(8) 0.0000
Cl1 0.0412(15) 0.0433(15) 0.0571(19) 0.0052(11) 0.0043(13) 0.0046(11)
Cl2 0.046(2) 0.045(2) 0.064(3) 0.0000 0.0065(19) 0.0000
O1 0.055(7) 0.097(10) 0.067(9) 0.0000 0.016(6) 0.0000
N1 0.062(7) 0.074(8) 0.049(7) 0.004(5) -0.003(5) 0.002(5)
N2 0.049(9) 0.073(10) 0.075(13) 0.0000 0.003(8) 0.0000
N3 0.114(10) 0.068(7) 0.045(7) 0.015(6) 0.017(7) 0.012(7)
N4 0.051(5) 0.039(4) 0.049(5) 0.000(4) 0.002(4) 0.004(4)
N5 0.049(5) 0.043(5) 0.047(5) -0.006(4) 0.000(4) 0.006(4)
N6 0.067(9) 0.048(7) 0.011(6) 0.0000 -0.004(6) 0.0000
N7 0.066(8) 0.041(6) 0.016(6) 0.0000 0.001(5) 0.0000
C1 0.061(7) 0.049(7) 0.025(6) -0.009(4) -0.001(5) -0.010(5)
C2 0.057(10) 0.052(9) 0.031(9) 0.0000 0.000(7) 0.0000
C3 0.058(7) 0.043(6) 0.038(7) 0.006(5) 0.002(5) 0.003(5)

loop_
_atom_type_symbol
_atom_type_scat_dispersion_real
_atom_type_scat_dispersion_imag
_atom_type_scat_Cromer_Mann_a1
_atom_type_scat_Cromer_Mann_b1
_atom_type_scat_Cromer_Mann_a2
_atom_type_scat_Cromer_Mann_b2
_atom_type_scat_Cromer_Mann_a3
_atom_type_scat_Cromer_Mann_b3
_atom_type_scat_Cromer_Mann_a4
_atom_type_scat_Cromer_Mann_b4
_atom_type_scat_Cromer_Mann_c
_atom_type_scat_source
'Hg  ' -3.0840 9.2230 20.6809 0.5450 19.0417 8.4484 21.6575 1.5729 5.9676 38.3246 12.6089 International_Tables_Vol_IV_Table_2.2B
'Co  ' 0.2990 0.9730 12.2841 4.2791 7.3409 0.2784 4.0034 13.5359 2.3488 71.1693 1.0118 International_Tables_Vol_IV_Table_2.2B
'Cl  ' 0.1320 0.1590 11.4604 0.0104 7.1964 1.1662 6.2556 18.5194 1.6455 47.7784 -9.5574 International_Tables_Vol_IV_Table_2.2B
'O   ' 0.0080 0.0060 3.0485 13.2771 2.2868 5.7011 1.5463 0.3239 0.8670 32.9089 0.2508 International_Tables_Vol_IV_Table_2.2B
'N   ' 0.0040 0.0030 12.2126 0.0057 3.1322 9.8933 2.0125 28.9975 1.1663 0.5826 -11.5290 International_Tables_Vol_IV_Table_2.2B
'C   ' 0.0020 0.0020 2.3100 20.8439 1.0200 10.2075 1.5886 0.5687 0.8650 51.6512 0.2156 International_Tables_Vol_IV_Table_2.2B
'H   ' 0.0000 0.0000 0.4930 10.5109 0.3229 26.1257 0.1402 3.1424 0.0408 57.7998 0.0030 International_Tables_Vol_IV_Table_2.2B

loop_
_geom_angle_atom_site_label_1
_geom_angle_site_symmetry_1
_geom_angle_atom_site_label_2
_geom_angle_site_symmetry_2
_geom_angle_atom_site_label_3
_geom_angle_site_symmetry_3
_geom_angle
_geom_angle_publ_flag
C1 . Hg1 . Cl2 . 90.9(3) yes
C1 . Hg1 . Cl1 . 88.3(3) yes
Cl2 . Hg1 . Cl1 . 169.39(7) yes
C1 . Hg1 . Cl1 5_755 91.7(3) yes
Cl2 . Hg1 . Cl1 5_755 91.10(6) yes
Cl1 . Hg1 . Cl1 5_755 78.35(9) yes
C1 . Hg1 . Cl2 2_745 89.1(3) yes
Cl2 . Hg1 . Cl2 2_745 99.46(10) yes
Cl1 . Hg1 . Cl2 2_745 91.10(6) yes
Cl1 5_755 Hg1 . Cl2 2_745 169.39(7) yes
C1 . Hg1 . C1 5_755 180.0(6) yes
Cl2 . Hg1 . C1 5_755 89.1(3) yes
Cl1 . Hg1 . C1 5_755 91.7(3) yes
Cl1 5_755 Hg1 . C1 5_755 88.3(3) yes
Cl2 2_745 Hg1 . C1 5_755 90.9(3) yes
C2 . Hg2 . Cl1 . 87.7(4) yes
C2 . Hg2 . Cl1 6_555 87.7(4) yes
Cl1 . Hg2 . Cl1 6_555 82.72(9) yes
C2 . Hg2 . Cl1 5_855 92.3(4) yes
Cl1 . Hg2 . Cl1 5_855 97.28(9) yes
Cl1 6_555 Hg2 . Cl1 5_855 179.996 yes
C2 . Hg2 . Cl1 2_855 92.3(4) yes
Cl1 . Hg2 . Cl1 2_855 179.996 yes
Cl1 6_555 Hg2 . Cl1 2_855 97.28(9) yes
Cl1 5_855 Hg2 . Cl1 2_855 82.72(9) yes
C2 . Hg2 . C2 5_855 179.994 yes
Cl1 . Hg2 . C2 5_855 92.3(4) yes
Cl1 6_555 Hg2 . C2 5_855 92.3(4) yes
Cl1 5_855 Hg2 . C2 5_855 87.7(4) yes
Cl1 2_855 Hg2 . C2 5_855 87.7(4) yes
C3 . Hg3 . Cl1 . 84.1(3) yes
C3 . Hg3 . Cl2 6_645 94.5(3) yes
Cl1 . Hg3 . Cl2 6_645 170.06(7) yes
C3 . Hg3 . Cl2 2_745 94.5(3) yes
Cl1 . Hg3 . Cl2 2_745 91.88(7) yes
Cl2 6_645 Hg3 . Cl2 2_745 78.39(11) yes
C3 . Hg3 . Cl1 5_855 88.2(3) yes
Cl1 . Hg3 . Cl1 5_855 97.90(10) yes
Cl2 6_645 Hg3 . Cl1 5_855 91.88(7) yes
Cl2 2_745 Hg3 . Cl1 5_855 170.06(7) yes
C3 . Hg3 . C3 5_855 168.4(6) yes
Cl1 . Hg3 . C3 5_855 88.2(3) yes
Cl2 6_645 Hg3 . C3 5_855 94.5(3) yes
Cl2 2_745 Hg3 . C3 5_855 94.5(3) yes
Cl1 5_855 Hg3 . C3 5_855 84.1(3) yes
N7 . Co1 . N6 . 179.7(5) yes
N7 . Co1 . N5 . 89.9(4) yes
N6 . Co1 . N5 . 89.9(4) yes
N7 . Co1 . N4 . 90.6(4) yes
N6 . Co1 . N4 . 89.7(4) yes
N5 . Co1 . N4 . 179.3(4) yes
N7 . Co1 . N4 6_555 90.6(4) yes
N6 . Co1 . N4 6_555 89.7(4) yes
N5 . Co1 . N4 6_555 89.6(4) yes
N4 . Co1 . N4 6_555 90.9(5) yes
N7 . Co1 . N5 6_555 89.9(4) yes
N6 . Co1 . N5 6_555 89.9(4) yes
N5 . Co1 . N5 6_555 89.9(5) yes
N4 . Co1 . N5 6_555 89.6(4) yes
N4 6_555 Co1 . N5 6_555 179.3(4) yes
Hg1 5_755 Cl1 . Hg2 6_555 169.86(9) yes
Hg1 5_755 Cl1 . Hg3 5_855 88.01(6) yes
Hg2 6_555 Cl1 . Hg3 5_855 82.41(6) yes
Hg3 1_455 Cl2 . Hg3 2_745 101.61(11) yes
Hg3 1_455 Cl2 . Hg1 6_545 167.53(13) yes
Hg3 2_745 Cl2 . Hg1 6_545 88.544(19) yes
Hg3 1_455 Cl2 . Hg1 5_755 88.544(19) yes
Hg3 2_745 Cl2 . Hg1 5_755 167.53(13) yes
Hg1 6_545 Cl2 . Hg1 5_755 80.54(10) yes
H2 . O1 . H1 . 89.434(8) no
H2 . O1 . H2 6_555 159.924(3) no
H1 . O1 . H2 6_555 89.434(8) no
H46 . N4 . H45 . 109.476(5) no
H46 . N4 . H44 . 109.476(8) no
H45 . N4 . H44 . 109.476(8) no
H46 . N4 . H43 . 56.042(6) no
H45 . N4 . H43 . 141.066 no
H44 . N4 . H43 . 56.463(4) no
H46 . N4 . H42 . 141.066 no
H45 . N4 . H42 . 56.463(6) no
H44 . N4 . H42 . 56.042(5) no
H43 . N4 . H42 . 109.476(5) no
H46 . N4 . H41 . 56.463(4) no
H45 . N4 . H41 . 56.042(6) no
H44 . N4 . H41 . 141.066(4) no
H43 . N4 . H41 . 109.476(8) no
H42 . N4 . H41 . 109.476(8) no
H46 . N4 . Co1 6_555 109.5(3) no
H45 . N4 . Co1 6_555 109.5(3) no
H44 . N4 . Co1 6_555 109.5(3) no
H43 . N4 . Co1 6_555 109.5(3) no
H42 . N4 . Co1 6_555 109.5(3) no
H41 . N4 . Co1 6_555 109.5(3) no
H56 . N5 . H55 . 109.476(7) no
H56 . N5 . H54 . 109.476(8) no
H55 . N5 . H54 . 109.476(8) no
H56 . N5 . H53 . 56.044(6) no
H55 . N5 . H53 . 141.066 no
H54 . N5 . H53 . 56.461(5) no
H56 . N5 . H52 . 141.066 no
H55 . N5 . H52 . 56.461(6) no
H54 . N5 . H52 . 56.044(4) no
H53 . N5 . H52 . 109.476(6) no
H56 . N5 . H51 . 56.461(5) no
H55 . N5 . H51 . 56.044(4) no
H54 . N5 . H51 . 141.066(4) no
H53 . N5 . H51 . 109.476(8) no
H52 . N5 . H51 . 109.476(8) no
H56 . N5 . Co1 6_555 109.5(2) no
H55 . N5 . Co1 6_555 109.5(3) no
H54 . N5 . Co1 6_555 109.5(3) no
H53 . N5 . Co1 6_555 109.4(3) no
H52 . N5 . Co1 6_555 109.5(2) no
H51 . N5 . Co1 6_555 109.5(3) no
H63 . N6 . H62 . 107.007(7) no
H63 . N6 . H61 . 109.554(8) no
H62 . N6 . H61 . 109.554(8) no
H62 . N6 . H62 6_555 107.007(10) no
H61 . N6 . H62 6_555 109.554(5) no
H63 . N6 . H63 6_555 107.007(10) no
H61 . N6 . H63 6_555 109.554(5) no
H62 6_555 N6 . H63 6_555 107.007(7) no
H63 . N6 . Co1 6_555 109.6(2) no
H62 . N6 . Co1 6_555 109.6(2) no
H61 . N6 . Co1 6_555 111.4(4) no
H62 6_555 N6 . Co1 6_555 109.6(2) no
H63 6_555 N6 . Co1 6_555 109.6(2) no
H73 . N7 . H72 . 107.723(8) no
H73 . N7 . H71 . 109.935(7) no
H72 . N7 . H71 . 109.935(7) no
H72 . N7 . H72 6_555 107.723(10) no
H71 . N7 . H72 6_555 109.935(5) no
H73 . N7 . H73 6_555 107.723(10) no
H71 . N7 . H73 6_555 109.935(5) no
H72 6_555 N7 . H73 6_555 107.723(8) no
H73 . N7 . Co1 6_555 109.3(2) no
H72 . N7 . Co1 6_555 109.3(2) no
H71 . N7 . Co1 6_555 110.5(4) no
H72 6_555 N7 . Co1 6_555 109.3(2) no
H73 6_555 N7 . Co1 6_555 109.3(2) no
N1 . C1 . Hg1 5_755 178.2(11) yes
N2 6_555 C2 . Hg2 6_555 179.6(16) yes
N3 . C3 . Hg3 5_855 175.4(11) yes
H46 . H41 . H45 . 120.000(6) no
H46 . H41 . N4 . 61.769(6) no
H45 . H41 . N4 . 61.979(6) no
H45 . H42 . H44 . 120.000(4) no
H45 . H42 . N4 . 61.768(6) no
H44 . H42 . N4 . 61.978(6) no
H46 . H43 . H44 . 120.000(4) no
H46 . H43 . N4 . 61.979 no
H44 . H43 . N4 . 61.768(6) no
N4 . H44 . H43 . 61.769(5) no
N4 . H44 . H42 . 61.979(6) no
H43 . H44 . H42 . 120.000(6) no
N4 . H45 . H42 . 61.769(7) no
N4 . H45 . H41 . 61.979(6) no
H42 . H45 . H41 . 120.000(4) no
N4 . H46 . H41 . 61.768(5) no
N4 . H46 . H43 . 61.979(6) no
H41 . H46 . H43 . 120.000(6) no
H56 . H51 . H55 . 120.000(6) no
H56 . H51 . N5 . 61.770(6) no
H55 . H51 . N5 . 61.978(6) no
H55 . H52 . H54 . 120.000(4) no
H55 . H52 . N5 . 61.770 no
H54 . H52 . N5 . 61.978(6) no
H56 . H53 . H54 . 120.000(4) no
H56 . H53 . N5 . 61.978(6) no
H54 . H53 . N5 . 61.769(6) no
N5 . H54 . H53 . 61.770(5) no
N5 . H54 . H52 . 61.978(4) no
H53 . H54 . H52 . 120.000(6) no
N5 . H55 . H52 . 61.769(6) no
N5 . H55 . H51 . 61.978(5) no
H52 . H55 . H51 . 120.000(4) no
N5 . H56 . H51 . 61.769(6) no
N5 . H56 . H53 . 61.978(6) no
H51 . H56 . H53 . 120.000(6) no

loop_
_geom_bond_atom_site_label_1
_geom_bond_site_symmetry_1
_geom_bond_atom_site_label_2
_geom_bond_site_symmetry_2
_geom_bond_distance
_geom_bond_publ_flag
Hg1 . C1 . 2.025(11) yes
Hg1 . Cl2 . 3.078(3) yes
Hg1 . Cl1 . 3.119(3) yes
Hg1 . Cl1 5_755 3.119(3) yes
Hg1 . Cl2 2_745 3.078(3) yes
Hg1 . C1 5_755 2.025(11) yes
Hg2 . C2 . 2.030(17) yes
Hg2 . Cl1 . 3.087(3) yes
Hg2 . Cl1 6_555 3.087(3) yes
Hg2 . Cl1 5_855 3.087(3) yes
Hg2 . Cl1 2_855 3.087(3) yes
Hg2 . C2 5_855 2.030(17) yes
Hg3 . C3 . 2.032(12) yes
Hg3 . Cl1 . 3.072(2) yes
Hg3 . Cl2 6_645 3.083(2) yes
Hg3 . Cl2 2_745 3.083(2) yes
Hg3 . Cl1 5_855 3.072(2) yes
Hg3 . C3 5_855 2.032(12) yes
Co1 . N7 . 1.970(11) yes
Co1 . N6 . 1.904(11) yes
Co1 . N5 . 2.007(8) yes
Co1 . N4 . 1.975(9) yes
Co1 . N4 6_555 1.975(9) yes
Co1 . N5 6_555 2.007(8) yes
O1 . H2 . 1.23203(12) no
O1 . H1 . 1.03695(10) no
O1 . H2 6_555 1.2320(2) no
N1 . C1 . 1.138(16) yes
N2 . C2 . 1.12(2) yes
N3 . C3 . 1.119(15) yes
N4 . H46 . 0.93001(7) no
N4 . H45 . 0.93001(7) no
N4 . H44 . 0.93000(7) no
N4 . H43 . 0.93001(7) no
N4 . H42 . 0.93001(8) no
N4 . H41 . 0.93000(7) no
N5 . H56 . 0.93001(8) no
N5 . H55 . 0.93001(7) no
N5 . H54 . 0.93000(7) no
N5 . H53 . 0.93001(7) no
N5 . H52 . 0.93001(7) no
N5 . H51 . 0.93000(7) no
N6 . H63 . 0.94461(7) no
N6 . H62 . 0.94461(7) no
N6 . H61 . 0.91441(9) no
N6 . H62 6_555 0.94461(16) no
N6 . H63 6_555 0.94461(16) no
N7 . H73 . 0.94029(7) no
N7 . H72 . 0.94029(7) no
N7 . H71 . 0.91440(8) no
N7 . H72 6_555 0.94029(16) no
N7 . H73 6_555 0.94029(16) no
H41 . H46 . 0.87986(5) no
H41 . H45 . 0.87383(6) no
H42 . H45 . 0.87985(7) no
H42 . H44 . 0.87383(5) no
H43 . H46 . 0.87383(7) no
H43 . H44 . 0.87985(6) no
H51 . H56 . 0.87983(5) no
H51 . H55 . 0.87386(6) no
H52 . H55 . 0.87982(7) no
H52 . H54 . 0.87386(5) no
H53 . H56 . 0.87385(7) no
H53 . H54 . 0.87983(6) no
